data_7019665
loop_
_publ_author_name
'Gobeze, Worku A.'
'Milway, Victoria A.'
'Moubaraki, Boujemaa'
'Murray, Keith S.'
'Brooker, Sally'

_publ_section_title
;
 Solvent control: dinuclear versus tetranuclear complexes of a
 bis-tetradentate pyrimidine-based ligand.
;
_journal_issue 32
_journal_name_full 'Dalton transactions (Cambridge, England : 2003)'
_journal_page_first 9708
_journal_page_last 9721
_journal_paper_doi 10.1039/c2dt12449a
_journal_volume 41
_journal_year 2012
_chemical_formula_sum 'C51 H58.5 Cl4 N13.5 Ni2 O16'
_chemical_formula_weight 1375.83
_chemical_name_systematic
;
?
;
_space_group_IT_number 7
_symmetry_cell_setting monoclinic
_symmetry_space_group_name_Hall 'P -2yac'
_symmetry_space_group_name_H-M 'P 1 n 1'
_atom_sites_solution_hydrogens geom
_atom_sites_solution_primary direct
_atom_sites_solution_secondary difmap
_audit_creation_method SHELXL-97
_cell_angle_alpha 90.00
_cell_angle_beta 91.551(5)
_cell_angle_gamma 90.00
_cell_formula_units_Z 2
_cell_length_a 14.1623(12)
_cell_length_b 11.1055(8)
_cell_length_c 19.3952(17)
_cell_measurement_reflns_used 6343
_cell_measurement_temperature 92(2)
_cell_measurement_theta_max 24.241
_cell_measurement_theta_min 2.573
_cell_volume 3049.3(4)
_computing_structure_refinement 'SHELXL-97 (Sheldrick, 1997)'
_computing_structure_solution 'SHELXS-97 (Sheldrick, 1990)'
_diffrn_ambient_temperature 92(2)
_diffrn_measured_fraction_theta_full 0.996
_diffrn_measured_fraction_theta_max 0.996
_diffrn_measurement_device_type 'Bruker Kappa Apex II area detector'
_diffrn_radiation_monochromator graphite
_diffrn_radiation_source 'fine-focus sealed tube'
_diffrn_radiation_type MoK\a
_diffrn_radiation_wavelength 0.71073
_diffrn_reflns_av_R_equivalents 0.0575
_diffrn_reflns_av_sigmaI/netI 0.0617
_diffrn_reflns_limit_h_max 17
_diffrn_reflns_limit_h_min -17
_diffrn_reflns_limit_k_max 13
_diffrn_reflns_limit_k_min -13
_diffrn_reflns_limit_l_max 24
_diffrn_reflns_limit_l_min -24
_diffrn_reflns_number 54058
_diffrn_reflns_theta_full 26.41
_diffrn_reflns_theta_max 26.41
_diffrn_reflns_theta_min 2.10
_exptl_absorpt_coefficient_mu 0.870
_exptl_absorpt_correction_T_max 0.9578
_exptl_absorpt_correction_T_min 0.7224
_exptl_absorpt_correction_type multi-scan
_exptl_absorpt_process_details 'SCALE (Bruker AXS Inc.)'
_exptl_crystal_colour blue
_exptl_crystal_density_diffrn 1.498
_exptl_crystal_density_method 'not measured'
_exptl_crystal_description block
_exptl_crystal_F_000 1422
_exptl_crystal_size_max 0.40
_exptl_crystal_size_mid 0.20
_exptl_crystal_size_min 0.05
_refine_diff_density_max 0.698
_refine_diff_density_min -0.741
_refine_diff_density_rms 0.079
_refine_ls_abs_structure_details 'Flack H D (1983), Acta Cryst. A39, 876-881'
_refine_ls_abs_structure_Flack 0.112(12)
_refine_ls_extinction_method none
_refine_ls_goodness_of_fit_ref 1.054
_refine_ls_hydrogen_treatment constr
_refine_ls_matrix_type full
_refine_ls_number_parameters 811
_refine_ls_number_reflns 12458
_refine_ls_number_restraints 30
_refine_ls_restrained_S_all 1.065
_refine_ls_R_factor_all 0.0639
_refine_ls_R_factor_gt 0.0504
_refine_ls_shift/su_max 0.001
_refine_ls_shift/su_mean 0.000
_refine_ls_structure_factor_coef Fsqd
_refine_ls_weighting_details 'calc w=1/[\s^2^(Fo^2^)+(0.0596P)^2^+1.5924P] where P=(Fo^2^+2Fc^2^)/3'
_refine_ls_weighting_scheme calc
_refine_ls_wR_factor_gt 0.1143
_refine_ls_wR_factor_ref 0.1240
_reflns_number_gt 10611
_reflns_number_total 12458
_reflns_threshold_expression >2sigma(I)
_cod_data_source_file c2dt12449a.txt
_cod_data_source_block wag161
_cod_original_sg_symbol_H-M Pn
_cod_original_formula_sum 'C51 H58.50 Cl4 N13.50 Ni2 O16'
_cod_database_code 7019665

loop_
_symmetry_equiv_pos_as_xyz
'x, y, z'
'x+1/2, -y, z+1/2'

loop_
_atom_site_label
_atom_site_type_symbol
_atom_site_fract_x
_atom_site_fract_y
_atom_site_fract_z
_atom_site_U_iso_or_equiv
_atom_site_adp_type
_atom_site_occupancy
_atom_site_symmetry_multiplicity
_atom_site_calc_flag
_atom_site_refinement_flags
_atom_site_disorder_assembly
_atom_site_disorder_group
Ni1 Ni 0.05228(3) 0.72943(5) 0.90939(3) 0.02127(13) Uani 1 1 d . . .
Ni2 Ni 0.02258(3) 0.78336(4) 0.57253(3) 0.02056(13) Uani 1 1 d . . .
N11 N 0.0546(2) 0.6939(3) 0.79741(18) 0.0198(7) Uani 1 1 d . . .
N12 N 0.1396(3) 0.5770(3) 0.90655(18) 0.0225(8) Uani 1 1 d . . .
N13 N 0.0437(3) 0.7204(4) 1.0152(2) 0.0290(9) Uani 1 1 d . . .
N14 N 0.1640(3) 0.8568(3) 0.91475(18) 0.0205(8) Uani 1 1 d . . .
N15 N 0.0129(3) 0.7103(3) 0.67833(17) 0.0194(7) Uani 1 1 d . . .
N16 N -0.0614(3) 0.6299(3) 0.55896(19) 0.0229(8) Uani 1 1 d . . .
N17 N 0.0374(3) 0.8098(3) 0.4669(2) 0.0242(8) Uani 1 1 d . . .
N18 N -0.0921(3) 0.9063(3) 0.57582(19) 0.0226(8) Uani 1 1 d . . .
C1 C 0.0668(3) 0.5738(4) 0.7888(2) 0.0198(9) Uani 1 1 d . . .
C2 C 0.0458(3) 0.5185(4) 0.7266(2) 0.0229(9) Uani 1 1 d . . .
H2 H 0.0520 0.4338 0.7215 0.028 Uiso 1 1 calc R . .
C3 C 0.0158(3) 0.5894(4) 0.6723(2) 0.0202(9) Uani 1 1 d . . .
C4 C 0.0286(3) 0.7589(4) 0.7414(2) 0.0198(9) Uani 1 1 d . . .
C5 C 0.0114(3) 0.8896(4) 0.7483(2) 0.0263(10) Uani 1 1 d . . .
C6 C 0.0825(4) 0.9718(4) 0.7577(2) 0.0338(11) Uani 1 1 d . . .
H6 H 0.1464 0.9457 0.7608 0.041 Uiso 1 1 calc R . .
C7 C 0.0609(5) 1.0945(4) 0.7627(3) 0.0468(15) Uani 1 1 d . . .
H7 H 0.1103 1.1520 0.7675 0.056 Uiso 1 1 calc R . .
C8 C -0.0323(5) 1.1321(5) 0.7607(3) 0.0535(18) Uani 1 1 d . . .
H8 H -0.0466 1.2153 0.7652 0.064 Uiso 1 1 calc R . .
C9 C -0.1053(5) 1.0492(5) 0.7523(3) 0.0463(15) Uani 1 1 d . . .
H9 H -0.1692 1.0752 0.7515 0.056 Uiso 1 1 calc R . .
C10 C -0.0839(4) 0.9290(4) 0.7451(2) 0.0321(11) Uani 1 1 d . . .
H10 H -0.1332 0.8721 0.7380 0.038 Uiso 1 1 calc R . .
C11 C 0.0970(3) 0.5005(4) 0.8507(2) 0.0244(9) Uani 1 1 d . . .
H11A H 0.0416 0.4575 0.8686 0.029 Uiso 1 1 calc R . .
H11B H 0.1437 0.4395 0.8367 0.029 Uiso 1 1 calc R . .
C12 C 0.1468(3) 0.5038(4) 0.9717(2) 0.0307(11) Uani 1 1 d . . .
H12A H 0.1990 0.5366 1.0010 0.037 Uiso 1 1 calc R . .
H12B H 0.1638 0.4202 0.9594 0.037 Uiso 1 1 calc R . .
C13 C 0.0581(4) 0.5009(4) 1.0134(2) 0.0331(11) Uani 1 1 d . . .
H13A H 0.0034 0.4831 0.9822 0.040 Uiso 1 1 calc R . .
H13B H 0.0634 0.4347 1.0475 0.040 Uiso 1 1 calc R . .
C14 C 0.0403(3) 0.6147(5) 1.0501(2) 0.0339(12) Uani 1 1 d . . .
C15 C 0.0193(4) 0.6154(6) 1.1209(3) 0.0426(14) Uani 1 1 d . . .
H15 H 0.0139 0.5410 1.1446 0.051 Uiso 1 1 calc R . .
C16 C 0.0066(4) 0.7216(6) 1.1565(3) 0.0489(16) Uani 1 1 d . . .
H16 H -0.0064 0.7213 1.2043 0.059 Uiso 1 1 calc R . .
C17 C 0.0133(4) 0.8282(6) 1.1202(3) 0.0413(13) Uani 1 1 d . . .
H17 H 0.0051 0.9030 1.1431 0.050 Uiso 1 1 calc R . .
C18 C 0.0319(3) 0.8260(5) 1.0507(2) 0.0334(11) Uani 1 1 d . . .
H18 H 0.0367 0.9001 1.0266 0.040 Uiso 1 1 calc R . .
C22 C 0.2382(3) 0.6074(4) 0.8842(2) 0.0231(9) Uani 1 1 d . . .
H22A H 0.2347 0.6386 0.8364 0.028 Uiso 1 1 calc R . .
H22B H 0.2766 0.5329 0.8842 0.028 Uiso 1 1 calc R . .
C23 C 0.2872(3) 0.7005(4) 0.9306(2) 0.0243(10) Uani 1 1 d . . .
H23A H 0.2748 0.6801 0.9792 0.029 Uiso 1 1 calc R . .
H23B H 0.3562 0.6942 0.9244 0.029 Uiso 1 1 calc R . .
C24 C 0.2581(3) 0.8290(4) 0.9181(2) 0.0222(9) Uani 1 1 d . . .
C25 C 0.3275(3) 0.9160(4) 0.9122(2) 0.0233(9) Uani 1 1 d . . .
H25 H 0.3921 0.8929 0.9135 0.028 Uiso 1 1 calc R . .
C26 C 0.3039(3) 1.0358(4) 0.9046(2) 0.0268(10) Uani 1 1 d . . .
H26 H 0.3510 1.0956 0.8992 0.032 Uiso 1 1 calc R . .
C27 C 0.2091(3) 1.0657(4) 0.9050(2) 0.0254(10) Uani 1 1 d . . .
H27 H 0.1897 1.1474 0.9022 0.030 Uiso 1 1 calc R . .
C28 C 0.1432(3) 0.9746(4) 0.9096(2) 0.0240(10) Uani 1 1 d . . .
H28 H 0.0784 0.9968 0.9091 0.029 Uiso 1 1 calc R . .
C31 C -0.0149(3) 0.5358(4) 0.6041(2) 0.0237(9) Uani 1 1 d . . .
H31A H 0.0407 0.5025 0.5808 0.028 Uiso 1 1 calc R . .
H31B H -0.0598 0.4691 0.6118 0.028 Uiso 1 1 calc R . .
C32 C -0.0676(3) 0.5800(4) 0.4866(2) 0.0285(10) Uani 1 1 d . . .
H32A H -0.1194 0.6216 0.4609 0.034 Uiso 1 1 calc R . .
H32B H -0.0843 0.4935 0.4890 0.034 Uiso 1 1 calc R . .
C33 C 0.0221(4) 0.5926(4) 0.4466(2) 0.0314(11) Uani 1 1 d . . .
H33A H 0.0758 0.5645 0.4761 0.038 Uiso 1 1 calc R . .
H33B H 0.0178 0.5388 0.4060 0.038 Uiso 1 1 calc R . .
C34 C 0.0434(3) 0.7177(4) 0.4223(2) 0.0248(10) Uani 1 1 d . . .
C35 C 0.0671(4) 0.7391(5) 0.3534(3) 0.0308(11) Uani 1 1 d . . .
H35 H 0.0716 0.6736 0.3221 0.037 Uiso 1 1 calc R . .
C36 C 0.0836(4) 0.8539(5) 0.3313(3) 0.0363(12) Uani 1 1 d . . .
H36 H 0.1016 0.8686 0.2852 0.044 Uiso 1 1 calc R . .
C37 C 0.0738(3) 0.9481(4) 0.3769(2) 0.0309(11) Uani 1 1 d . . .
H37 H 0.0823 1.0290 0.3623 0.037 Uiso 1 1 calc R . .
C38 C 0.0514(3) 0.9230(4) 0.4438(2) 0.0254(10) Uani 1 1 d . . .
H38 H 0.0455 0.9880 0.4753 0.030 Uiso 1 1 calc R . .
C42 C -0.1583(3) 0.6478(4) 0.5847(2) 0.0271(10) Uani 1 1 d . . .
H42A H -0.1540 0.6626 0.6350 0.033 Uiso 1 1 calc R . .
H42B H -0.1947 0.5725 0.5772 0.033 Uiso 1 1 calc R . .
C43 C -0.2122(4) 0.7509(4) 0.5506(3) 0.0271(10) Uani 1 1 d . . .
H43A H -0.2056 0.7431 0.5001 0.033 Uiso 1 1 calc R . .
H43B H -0.2799 0.7403 0.5603 0.033 Uiso 1 1 calc R . .
C44 C -0.1849(3) 0.8766(4) 0.5705(2) 0.0231(9) Uani 1 1 d . . .
C45 C -0.2553(3) 0.9613(4) 0.5792(2) 0.0285(10) Uani 1 1 d . . .
H45 H -0.3197 0.9371 0.5782 0.034 Uiso 1 1 calc R . .
C46 C -0.2317(3) 1.0826(4) 0.5894(2) 0.0295(10) Uani 1 1 d . . .
H46 H -0.2792 1.1421 0.5946 0.035 Uiso 1 1 calc R . .
C47 C -0.1370(3) 1.1128(4) 0.5917(2) 0.0268(10) Uani 1 1 d . . .
H47 H -0.1183 1.1945 0.5971 0.032 Uiso 1 1 calc R . .
C48 C -0.0711(3) 1.0251(4) 0.5861(2) 0.0244(10) Uani 1 1 d . . .
H48 H -0.0064 1.0476 0.5895 0.029 Uiso 1 1 calc R . .
N70 N 0.1232(3) 0.9147(3) 0.5970(2) 0.0273(9) Uani 1 1 d . . .
C70 C 0.1826(4) 0.9804(4) 0.6083(3) 0.0347(11) Uani 1 1 d . . .
C71 C 0.2583(5) 1.0679(6) 0.6243(4) 0.0645(19) Uani 1 1 d . . .
H71A H 0.2393 1.1476 0.6073 0.077 Uiso 1 1 calc R . .
H71B H 0.3163 1.0429 0.6019 0.077 Uiso 1 1 calc R . .
H71C H 0.2696 1.0714 0.6743 0.077 Uiso 1 1 calc R . .
N80 N 0.1521(3) 0.6760(3) 0.57436(19) 0.0252(8) Uani 1 1 d . . .
C80 C 0.2172(3) 0.6207(4) 0.5889(2) 0.0271(10) Uani 1 1 d . . .
C81 C 0.2989(3) 0.5456(4) 0.6087(3) 0.0358(12) Uani 1 1 d . . .
H81A H 0.2875 0.5064 0.6530 0.043 Uiso 1 1 calc R . .
H81B H 0.3555 0.5961 0.6130 0.043 Uiso 1 1 calc R . .
H81C H 0.3083 0.4840 0.5733 0.043 Uiso 1 1 calc R . .
N60 N -0.0765(3) 0.6172(4) 0.9011(2) 0.0307(9) Uani 1 1 d . . .
C60 C -0.1429(4) 0.5625(5) 0.8941(3) 0.0343(11) Uani 1 1 d . . .
C61 C -0.2274(4) 0.4854(6) 0.8879(3) 0.0520(16) Uani 1 1 d . . .
H61A H -0.2081 0.4014 0.8822 0.062 Uiso 1 1 calc R . .
H61B H -0.2660 0.5106 0.8477 0.062 Uiso 1 1 calc R . .
H61C H -0.2644 0.4932 0.9296 0.062 Uiso 1 1 calc R . .
N50 N -0.0507(3) 0.8622(4) 0.90590(19) 0.0262(9) Uani 1 1 d . . .
C50 C -0.1134(4) 0.9229(5) 0.9091(3) 0.0352(11) Uani 1 1 d . . .
C51 C -0.1964(4) 1.0026(6) 0.9125(3) 0.0508(15) Uani 1 1 d . . .
H51A H -0.2329 0.9982 0.8689 0.061 Uiso 1 1 calc R . .
H51B H -0.1754 1.0856 0.9205 0.061 Uiso 1 1 calc R . .
H51C H -0.2361 0.9769 0.9504 0.061 Uiso 1 1 calc R . .
Cl1 Cl -0.18476(8) 0.68240(9) 0.28514(5) 0.0267(2) Uani 1 1 d D . .
O11 O -0.1476(3) 0.7976(3) 0.26620(18) 0.0354(8) Uani 1 1 d D . .
O12 O -0.1155(3) 0.5897(3) 0.2750(2) 0.0442(9) Uani 1 1 d D . .
O13 O -0.2685(3) 0.6559(4) 0.24385(18) 0.0441(9) Uani 1 1 d D . .
O14 O -0.2085(2) 0.6855(3) 0.35733(16) 0.0309(7) Uani 1 1 d D . .
Cl2 Cl -0.23969(9) 0.38294(11) 0.69640(7) 0.0372(3) Uani 1 1 d . . .
O21 O -0.1480(3) 0.4073(5) 0.7220(2) 0.0724(15) Uani 1 1 d . . .
O22 O -0.2394(3) 0.3699(3) 0.62273(18) 0.0388(8) Uani 1 1 d . . .
O23 O -0.3019(4) 0.4787(5) 0.7135(3) 0.0852(18) Uani 1 1 d . . .
O24 O -0.2737(3) 0.2753(4) 0.7278(2) 0.0631(13) Uani 1 1 d . . .
Cl3 Cl -0.03712(10) 1.19855(11) 1.03524(9) 0.0489(4) Uani 1 1 d . . .
O31 O 0.0451(4) 1.1964(6) 0.9947(3) 0.100(2) Uani 1 1 d . . .
O32 O -0.1103(3) 1.2645(4) 0.9994(3) 0.0610(12) Uani 1 1 d . . .
O33 O -0.0686(5) 1.0787(4) 1.0454(4) 0.117(3) Uani 1 1 d . . .
O34 O -0.0146(3) 1.2551(4) 1.0995(2) 0.0569(11) Uani 1 1 d . . .
Cl4 Cl 0.10979(11) 0.27339(10) 0.48650(9) 0.0504(4) Uani 1 1 d D . .
O41 O 0.1596(3) 0.3739(3) 0.5140(2) 0.0463(10) Uani 1 1 d D A .
O42 O 0.1516(14) 0.2713(13) 0.4151(7) 0.149(5) Uani 0.50 1 d PD A 1
O43 O 0.1303(8) 0.1581(8) 0.5063(7) 0.075(3) Uani 0.50 1 d PD A 1
O44 O 0.0122(7) 0.2917(10) 0.4850(10) 0.110(5) Uani 0.50 1 d PD A 1
O45 O 0.0444(8) 0.2999(8) 0.4343(6) 0.075(3) Uani 0.50 1 d PD A 2
O46 O 0.0607(14) 0.2357(13) 0.5510(8) 0.149(5) Uani 0.50 1 d PD A 2
O47 O 0.1723(8) 0.1778(10) 0.4774(9) 0.110(5) Uani 0.50 1 d PD A 2
N90 N 0.2710(5) 0.7686(5) 0.7303(3) 0.0606(15) Uani 1 1 d . . .
C90 C 0.3347(5) 0.8261(6) 0.7346(3) 0.0552(16) Uani 1 1 d . . .
C91 C 0.4155(5) 0.9090(7) 0.7424(4) 0.074(2) Uani 1 1 d . . .
H91A H 0.3936 0.9921 0.7362 0.089 Uiso 1 1 calc R . .
H91B H 0.4622 0.8902 0.7076 0.089 Uiso 1 1 calc R . .
H91C H 0.4444 0.8998 0.7886 0.089 Uiso 1 1 calc R . .
N100 N -0.3234(7) 0.8270(14) 0.7573(6) 0.077(4) Uani 0.50 1 d P . .
C100 C -0.3736(9) 0.7529(14) 0.7604(7) 0.056(4) Uani 0.50 1 d P . .
C101 C -0.4442(8) 0.6571(10) 0.7671(6) 0.047(3) Uani 0.50 1 d P . .
H10A H -0.4175 0.5805 0.7519 0.056 Uiso 0.50 1 calc PR . .
H10B H -0.5002 0.6766 0.7386 0.056 Uiso 0.50 1 calc PR . .
H10C H -0.4619 0.6503 0.8155 0.056 Uiso 0.50 1 calc PR . .

loop_
_atom_site_aniso_label
_atom_site_aniso_U_11
_atom_site_aniso_U_22
_atom_site_aniso_U_33
_atom_site_aniso_U_23
_atom_site_aniso_U_13
_atom_site_aniso_U_12
Ni1 0.0194(3) 0.0249(3) 0.0194(3) 0.0022(2) -0.0022(2) -0.0007(2)
Ni2 0.0211(3) 0.0196(2) 0.0208(3) -0.0009(2) -0.0051(2) -0.0009(2)
N11 0.0172(19) 0.0206(17) 0.0215(18) 0.0024(13) -0.0023(15) -0.0004(14)
N12 0.024(2) 0.0232(18) 0.0204(19) 0.0042(14) -0.0041(15) -0.0019(15)
N13 0.020(2) 0.043(2) 0.024(2) 0.0039(17) 0.0016(17) -0.0028(17)
N14 0.021(2) 0.0224(18) 0.0179(18) -0.0001(13) -0.0011(15) 0.0023(15)
N15 0.0195(19) 0.0212(17) 0.0173(17) 0.0004(13) -0.0007(14) 0.0011(14)
N16 0.026(2) 0.0179(16) 0.0248(19) 0.0025(14) -0.0087(16) -0.0011(15)
N17 0.018(2) 0.0279(19) 0.027(2) 0.0037(16) -0.0059(16) -0.0024(16)
N18 0.025(2) 0.0205(17) 0.0218(19) 0.0006(14) -0.0038(16) -0.0020(15)
C1 0.015(2) 0.023(2) 0.021(2) 0.0050(16) -0.0029(17) -0.0048(16)
C2 0.025(2) 0.016(2) 0.027(2) 0.0006(17) -0.0057(19) -0.0018(16)
C3 0.018(2) 0.0180(19) 0.025(2) -0.0015(16) -0.0026(17) 0.0031(16)
C4 0.018(2) 0.023(2) 0.0180(18) 0.0015(14) -0.0034(16) -0.0022(16)
C5 0.034(3) 0.028(2) 0.017(2) -0.0006(17) -0.0038(19) 0.002(2)
C6 0.047(3) 0.029(2) 0.025(2) 0.0012(19) -0.004(2) -0.007(2)
C7 0.086(5) 0.026(2) 0.027(3) 0.000(2) -0.013(3) -0.013(3)
C8 0.108(6) 0.026(2) 0.026(3) -0.001(2) -0.006(3) 0.020(3)
C9 0.065(4) 0.045(3) 0.028(3) -0.001(2) -0.007(3) 0.026(3)
C10 0.037(3) 0.033(2) 0.025(2) 0.0013(19) -0.007(2) 0.012(2)
C11 0.027(2) 0.0209(19) 0.025(2) 0.0047(17) -0.0076(19) -0.0004(17)
C12 0.035(3) 0.029(2) 0.027(2) 0.0145(19) -0.008(2) -0.005(2)
C13 0.035(3) 0.036(3) 0.028(2) 0.0132(19) -0.004(2) -0.009(2)
C14 0.019(2) 0.055(3) 0.027(3) 0.014(2) -0.005(2) -0.006(2)
C15 0.022(3) 0.076(4) 0.029(3) 0.023(3) -0.004(2) -0.012(3)
C16 0.026(3) 0.095(5) 0.026(3) -0.001(3) 0.000(2) 0.001(3)
C17 0.026(3) 0.069(4) 0.028(3) -0.007(3) 0.000(2) 0.005(3)
C18 0.026(3) 0.047(3) 0.028(3) -0.005(2) 0.003(2) 0.002(2)
C22 0.021(2) 0.021(2) 0.028(2) 0.0026(17) -0.0024(19) 0.0032(17)
C23 0.020(2) 0.023(2) 0.030(3) 0.0012(18) -0.004(2) -0.0001(17)
C24 0.024(2) 0.025(2) 0.017(2) -0.0033(16) -0.0031(18) 0.0030(18)
C25 0.017(2) 0.030(2) 0.023(2) 0.0005(17) -0.0015(18) 0.0001(18)
C26 0.024(2) 0.030(2) 0.027(2) 0.0006(18) -0.0025(19) -0.0061(19)
C27 0.026(3) 0.020(2) 0.030(2) -0.0034(17) -0.0033(19) 0.0025(17)
C28 0.022(2) 0.023(2) 0.028(2) -0.0051(17) -0.0014(19) 0.0032(18)
C31 0.026(2) 0.022(2) 0.023(2) 0.0004(16) -0.0082(19) -0.0018(17)
C32 0.039(3) 0.020(2) 0.026(2) -0.0021(17) -0.012(2) -0.0027(19)
C33 0.042(3) 0.027(2) 0.025(2) -0.0021(18) -0.009(2) 0.004(2)
C34 0.021(2) 0.029(2) 0.024(3) -0.0032(17) -0.005(2) 0.0025(19)
C35 0.026(3) 0.042(3) 0.024(3) -0.008(2) 0.000(2) 0.003(2)
C36 0.027(3) 0.056(3) 0.027(3) 0.001(2) 0.003(2) 0.001(2)
C37 0.024(3) 0.038(3) 0.031(3) 0.006(2) 0.001(2) -0.003(2)
C38 0.015(2) 0.031(2) 0.030(2) 0.0003(18) -0.0018(19) -0.0010(18)
C42 0.027(3) 0.019(2) 0.034(3) -0.0003(18) -0.008(2) -0.0031(18)
C43 0.025(3) 0.023(2) 0.033(3) -0.0005(18) -0.010(2) 0.0004(19)
C44 0.022(2) 0.022(2) 0.024(2) 0.0039(17) -0.0035(19) 0.0002(17)
C45 0.025(3) 0.029(2) 0.031(3) -0.0027(18) -0.005(2) 0.0032(19)
C46 0.030(3) 0.034(2) 0.024(2) -0.0029(19) -0.002(2) 0.010(2)
C47 0.037(3) 0.022(2) 0.021(2) -0.0008(16) -0.004(2) 0.0012(19)
C48 0.028(3) 0.022(2) 0.023(2) -0.0020(16) -0.0009(19) -0.0055(18)
N70 0.025(2) 0.0271(19) 0.029(2) 0.0011(16) -0.0070(17) -0.0066(17)
C70 0.032(3) 0.039(3) 0.033(3) -0.003(2) -0.001(2) -0.004(2)
C71 0.055(4) 0.075(4) 0.062(4) 0.001(3) -0.011(3) -0.039(4)
N80 0.025(2) 0.0275(19) 0.023(2) -0.0018(15) -0.0041(17) 0.0032(17)
C80 0.028(3) 0.029(2) 0.024(2) -0.0003(18) 0.002(2) -0.005(2)
C81 0.030(3) 0.029(2) 0.048(3) 0.008(2) -0.008(2) -0.004(2)
N60 0.026(2) 0.034(2) 0.032(2) 0.0036(17) -0.0010(18) -0.0060(18)
C60 0.031(3) 0.044(3) 0.028(3) -0.003(2) 0.006(2) -0.002(2)
C61 0.028(3) 0.071(4) 0.058(4) -0.028(3) 0.012(3) -0.022(3)
N50 0.022(2) 0.034(2) 0.023(2) -0.0013(15) -0.0012(16) 0.0011(18)
C50 0.033(3) 0.042(3) 0.031(3) 0.001(2) 0.001(2) 0.003(2)
C51 0.028(3) 0.062(4) 0.062(4) -0.002(3) 0.002(3) 0.019(3)
Cl1 0.0277(6) 0.0258(5) 0.0264(6) 0.0005(4) -0.0019(5) 0.0002(4)
O11 0.046(2) 0.0270(17) 0.0339(19) 0.0084(14) 0.0066(17) 0.0009(15)
O12 0.043(2) 0.0320(19) 0.059(2) 0.0002(17) 0.0123(19) 0.0074(16)
O13 0.034(2) 0.065(2) 0.033(2) -0.0009(17) -0.0107(16) -0.0117(18)
O14 0.044(2) 0.0280(16) 0.0211(16) 0.0015(12) -0.0003(15) -0.0038(15)
Cl2 0.0327(7) 0.0414(6) 0.0373(7) 0.0019(5) -0.0018(5) 0.0009(5)
O21 0.044(3) 0.115(4) 0.057(3) 0.018(3) -0.016(2) -0.029(3)
O22 0.049(2) 0.0352(18) 0.0321(19) 0.0032(14) 0.0022(17) -0.0013(16)
O23 0.089(4) 0.085(4) 0.080(4) -0.043(3) -0.026(3) 0.041(3)
O24 0.052(3) 0.086(3) 0.052(3) 0.027(2) 0.006(2) -0.018(2)
Cl3 0.0363(8) 0.0308(6) 0.0796(11) -0.0127(6) -0.0007(7) 0.0042(5)
O31 0.040(3) 0.147(6) 0.113(5) -0.066(4) 0.013(3) 0.014(3)
O32 0.053(3) 0.051(2) 0.078(3) -0.004(2) -0.009(2) 0.017(2)
O33 0.152(6) 0.027(2) 0.170(6) 0.005(3) -0.052(5) -0.024(3)
O34 0.070(3) 0.040(2) 0.060(3) -0.0007(19) 0.000(2) -0.004(2)
Cl4 0.0470(9) 0.0229(6) 0.0803(11) 0.0040(6) -0.0142(8) -0.0028(5)
O41 0.046(2) 0.0331(18) 0.059(2) -0.0052(16) -0.0108(19) -0.0026(16)
O42 0.205(14) 0.103(8) 0.144(10) 0.018(7) 0.079(10) -0.052(8)
O43 0.061(6) 0.036(3) 0.124(7) 0.002(4) -0.050(5) -0.012(4)
O44 0.054(6) 0.043(5) 0.229(15) -0.008(7) -0.050(8) 0.008(4)
O45 0.061(6) 0.036(3) 0.124(7) 0.002(4) -0.050(5) -0.012(4)
O46 0.205(14) 0.103(8) 0.144(10) 0.018(7) 0.079(10) -0.052(8)
O47 0.054(6) 0.043(5) 0.229(15) -0.008(7) -0.050(8) 0.008(4)
N90 0.070(4) 0.057(3) 0.054(3) 0.000(2) -0.001(3) -0.016(3)
C90 0.062(5) 0.065(4) 0.039(3) 0.000(3) 0.005(3) 0.002(4)
C91 0.072(5) 0.073(5) 0.075(5) -0.017(4) -0.006(4) -0.005(4)
N100 0.021(5) 0.134(11) 0.076(8) -0.044(8) 0.027(5) -0.034(7)
C100 0.037(7) 0.080(9) 0.052(8) -0.026(7) -0.004(6) 0.021(7)
C101 0.052(7) 0.045(6) 0.043(6) -0.008(5) -0.017(5) 0.030(6)

loop_
_atom_type_symbol
_atom_type_description
_atom_type_scat_dispersion_real
_atom_type_scat_dispersion_imag
_atom_type_scat_source
C C 0.0033 0.0016 'International Tables Vol C Tables 4.2.6.8 and 6.1.1.4'
H H 0.0000 0.0000 'International Tables Vol C Tables 4.2.6.8 and 6.1.1.4'
N N 0.0061 0.0033 'International Tables Vol C Tables 4.2.6.8 and 6.1.1.4'
O O 0.0106 0.0060 'International Tables Vol C Tables 4.2.6.8 and 6.1.1.4'
Cl Cl 0.1484 0.1585 'International Tables Vol C Tables 4.2.6.8 and 6.1.1.4'
Ni Ni 0.3393 1.1124 'International Tables Vol C Tables 4.2.6.8 and 6.1.1.4'

loop_
_geom_angle_atom_site_label_1
_geom_angle_atom_site_label_2
_geom_angle_atom_site_label_3
_geom_angle
_geom_angle_publ_flag
N13 Ni1 N50 90.39(16) y
N13 Ni1 N12 92.15(15) y
N50 Ni1 N12 170.88(14) y
N13 Ni1 N14 92.71(15) y
N50 Ni1 N14 92.92(13) y
N12 Ni1 N14 95.71(14) y
N13 Ni1 N11 166.71(14) y
N50 Ni1 N11 97.13(14) y
N12 Ni1 N11 78.79(13) y
N14 Ni1 N11 97.81(13) y
N13 Ni1 N60 88.53(16) y
N50 Ni1 N60 79.64(15) y
N12 Ni1 N60 91.67(15) y
N14 Ni1 N60 172.46(15) y
N11 Ni1 N60 82.09(14) y
N70 Ni2 N17 92.24(15) y
N70 Ni2 N16 169.06(14) y
N17 Ni2 N16 93.63(14) y
N70 Ni2 N18 93.54(14) y
N17 Ni2 N18 92.08(15) y
N16 Ni2 N18 95.46(14) y
N70 Ni2 N80 79.03(15) y
N17 Ni2 N80 89.19(14) y
N16 Ni2 N80 91.83(15) y
N18 Ni2 N80 172.51(14) y
N70 Ni2 N15 95.97(14) y
N17 Ni2 N15 166.45(13) y
N16 Ni2 N15 76.62(13) y
N18 Ni2 N15 98.13(14) y
N80 Ni2 N15 81.84(13) y
C4 N11 C1 117.4(4) ?
C4 N11 Ni1 133.3(3) y
C1 N11 Ni1 107.5(3) ?
C11 N12 C12 108.6(3) ?
C11 N12 C22 106.1(3) ?
C12 N12 C22 108.6(3) ?
C11 N12 Ni1 104.6(2) ?
C12 N12 Ni1 116.2(3) ?
C22 N12 Ni1 112.1(2) ?
C14 N13 C18 118.9(5) ?
C14 N13 Ni1 122.8(3) ?
C18 N13 Ni1 118.0(3) ?
C28 N14 C24 115.8(4) ?
C28 N14 Ni1 118.9(3) ?
C24 N14 Ni1 125.2(3) ?
C3 N15 C4 118.2(4) ?
C3 N15 Ni2 106.4(3) ?
C4 N15 Ni2 132.8(3) y
C42 N16 C31 106.9(3) ?
C42 N16 C32 109.3(3) ?
C31 N16 C32 107.5(3) ?
C42 N16 Ni2 112.1(3) ?
C31 N16 Ni2 104.8(2) ?
C32 N16 Ni2 115.8(3) ?
C34 N17 C38 118.9(4) ?
C34 N17 Ni2 122.3(3) ?
C38 N17 Ni2 118.4(3) ?
C44 N18 C48 116.9(4) ?
C44 N18 Ni2 125.6(3) ?
C48 N18 Ni2 117.5(3) ?
N11 C1 C2 121.4(4) ?
N11 C1 C11 118.0(4) ?
C2 C1 C11 120.5(4) ?
C3 C2 C1 118.0(4) ?
C3 C2 H2 121.0 ?
C1 C2 H2 121.0 ?
N15 C3 C2 121.0(4) ?
N15 C3 C31 117.5(4) ?
C2 C3 C31 121.6(4) ?
N11 C4 N15 123.4(4) ?
N11 C4 C5 119.7(4) ?
N15 C4 C5 116.8(4) ?
C6 C5 C10 119.7(4) ?
C6 C5 C4 123.0(4) ?
C10 C5 C4 117.3(4) ?
C5 C6 C7 119.8(5) ?
C5 C6 H6 120.1 ?
C7 C6 H6 120.1 ?
C8 C7 C6 120.1(5) ?
C8 C7 H7 120.0 ?
C6 C7 H7 120.0 ?
C7 C8 C9 120.5(5) ?
C7 C8 H8 119.7 ?
C9 C8 H8 119.7 ?
C10 C9 C8 119.3(5) ?
C10 C9 H9 120.3 ?
C8 C9 H9 120.3 ?
C9 C10 C5 120.5(5) ?
C9 C10 H10 119.8 ?
C5 C10 H10 119.8 ?
N12 C11 C1 111.8(3) ?
N12 C11 H11A 109.2 ?
C1 C11 H11A 109.2 ?
N12 C11 H11B 109.2 ?
C1 C11 H11B 109.2 ?
H11A C11 H11B 107.9 ?
N12 C12 C13 115.0(4) ?
N12 C12 H12A 108.5 ?
C13 C12 H12A 108.5 ?
N12 C12 H12B 108.5 ?
C13 C12 H12B 108.5 ?
H12A C12 H12B 107.5 ?
C14 C13 C12 113.2(4) ?
C14 C13 H13A 108.9 ?
C12 C13 H13A 108.9 ?
C14 C13 H13B 108.9 ?
C12 C13 H13B 108.9 ?
H13A C13 H13B 107.7 ?
N13 C14 C15 119.4(5) ?
N13 C14 C13 119.5(4) ?
C15 C14 C13 121.1(5) ?
C16 C15 C14 121.6(5) ?
C16 C15 H15 119.2 ?
C14 C15 H15 119.2 ?
C15 C16 C17 117.7(5) ?
C15 C16 H16 121.1 ?
C17 C16 H16 121.1 ?
C18 C17 C16 119.9(6) ?
C18 C17 H17 120.0 ?
C16 C17 H17 120.0 ?
N13 C18 C17 122.3(5) ?
N13 C18 H18 118.9 ?
C17 C18 H18 118.9 ?
N12 C22 C23 113.1(4) ?
N12 C22 H22A 109.0 ?
C23 C22 H22A 109.0 ?
N12 C22 H22B 109.0 ?
C23 C22 H22B 109.0 ?
H22A C22 H22B 107.8 ?
C24 C23 C22 115.5(4) ?
C24 C23 H23A 108.4 ?
C22 C23 H23A 108.4 ?
C24 C23 H23B 108.4 ?
C22 C23 H23B 108.4 ?
H23A C23 H23B 107.5 ?
N14 C24 C25 122.1(4) ?
N14 C24 C23 119.0(4) ?
C25 C24 C23 118.9(4) ?
C26 C25 C24 120.7(4) ?
C26 C25 H25 119.6 ?
C24 C25 H25 119.6 ?
C25 C26 C27 117.7(4) ?
C25 C26 H26 121.2 ?
C27 C26 H26 121.2 ?
C28 C27 C26 118.8(4) ?
C28 C27 H27 120.6 ?
C26 C27 H27 120.6 ?
N14 C28 C27 124.8(4) ?
N14 C28 H28 117.6 ?
C27 C28 H28 117.6 ?
N16 C31 C3 110.4(3) ?
N16 C31 H31A 109.6 ?
C3 C31 H31A 109.6 ?
N16 C31 H31B 109.6 ?
C3 C31 H31B 109.6 ?
H31A C31 H31B 108.1 ?
N16 C32 C33 114.4(4) ?
N16 C32 H32A 108.7 ?
C33 C32 H32A 108.7 ?
N16 C32 H32B 108.7 ?
C33 C32 H32B 108.7 ?
H32A C32 H32B 107.6 ?
C34 C33 C32 115.2(4) ?
C34 C33 H33A 108.5 ?
C32 C33 H33A 108.5 ?
C34 C33 H33B 108.5 ?
C32 C33 H33B 108.5 ?
H33A C33 H33B 107.5 ?
N17 C34 C35 120.2(4) ?
N17 C34 C33 119.0(4) ?
C35 C34 C33 120.7(4) ?
C36 C35 C34 120.2(4) ?
C36 C35 H35 119.9 ?
C34 C35 H35 119.9 ?
C35 C36 C37 119.0(5) ?
C35 C36 H36 120.5 ?
C37 C36 H36 120.5 ?
C38 C37 C36 118.8(5) ?
C38 C37 H37 120.6 ?
C36 C37 H37 120.6 ?
N17 C38 C37 122.8(4) ?
N17 C38 H38 118.6 ?
C37 C38 H38 118.6 ?
N16 C42 C43 114.4(4) ?
N16 C42 H42A 108.7 ?
C43 C42 H42A 108.7 ?
N16 C42 H42B 108.7 ?
C43 C42 H42B 108.7 ?
H42A C42 H42B 107.6 ?
C44 C43 C42 117.9(4) ?
C44 C43 H43A 107.8 ?
C42 C43 H43A 107.8 ?
C44 C43 H43B 107.8 ?
C42 C43 H43B 107.8 ?
H43A C43 H43B 107.2 ?
N18 C44 C45 121.7(4) ?
N18 C44 C43 119.3(4) ?
C45 C44 C43 118.9(4) ?
C44 C45 C46 120.0(4) ?
C44 C45 H45 120.0 ?
C46 C45 H45 120.0 ?
C47 C46 C45 117.8(4) ?
C47 C46 H46 121.1 ?
C45 C46 H46 121.1 ?
C48 C47 C46 119.5(4) ?
C48 C47 H47 120.2 ?
C46 C47 H47 120.2 ?
C47 C48 N18 123.9(4) ?
C47 C48 H48 118.0 ?
N18 C48 H48 118.0 ?
C70 N70 Ni2 174.9(4) ?
N70 C70 C71 178.4(6) ?
C70 C71 H71A 109.5 ?
C70 C71 H71B 109.5 ?
H71A C71 H71B 109.5 ?
C70 C71 H71C 109.5 ?
H71A C71 H71C 109.5 ?
H71B C71 H71C 109.5 ?
C80 N80 Ni2 166.5(4) ?
N80 C80 C81 177.8(5) ?
C80 C81 H81A 109.5 ?
C80 C81 H81B 109.5 ?
H81A C81 H81B 109.5 ?
C80 C81 H81C 109.5 ?
H81A C81 H81C 109.5 ?
H81B C81 H81C 109.5 ?
C60 N60 Ni1 176.8(4) ?
N60 C60 C61 176.5(6) ?
C60 C61 H61A 109.5 ?
C60 C61 H61B 109.5 ?
H61A C61 H61B 109.5 ?
C60 C61 H61C 109.5 ?
H61A C61 H61C 109.5 ?
H61B C61 H61C 109.5 ?
C50 N50 Ni1 170.4(4) ?
N50 C50 C51 179.3(6) ?
C50 C51 H51A 109.5 ?
C50 C51 H51B 109.5 ?
H51A C51 H51B 109.5 ?
C50 C51 H51C 109.5 ?
H51A C51 H51C 109.5 ?
H51B C51 H51C 109.5 ?
O11 Cl1 O12 110.3(2) ?
O11 Cl1 O13 109.9(2) ?
O12 Cl1 O13 109.3(2) ?
O11 Cl1 O14 108.8(2) ?
O12 Cl1 O14 109.0(2) ?
O13 Cl1 O14 109.4(2) ?
O21 Cl2 O23 110.2(3) ?
O21 Cl2 O24 109.2(3) ?
O23 Cl2 O24 107.9(4) ?
O21 Cl2 O22 110.1(3) ?
O23 Cl2 O22 109.0(3) ?
O24 Cl2 O22 110.4(3) ?
O33 Cl3 O31 109.0(4) ?
O33 Cl3 O34 110.8(4) ?
O31 Cl3 O34 108.9(3) ?
O33 Cl3 O32 108.8(3) ?
O31 Cl3 O32 109.4(4) ?
O34 Cl3 O32 109.9(3) ?
O43 Cl4 O45 122.5(6) ?
O43 Cl4 O47 36.1(7) ?
O45 Cl4 O47 118.9(8) ?
O43 Cl4 O44 110.2(7) ?
O45 Cl4 O44 46.5(7) ?
O47 Cl4 O44 137.6(7) ?
O43 Cl4 O41 122.2(4) ?
O45 Cl4 O41 115.1(4) ?
O47 Cl4 O41 109.6(5) ?
O44 Cl4 O41 112.0(5) ?
O43 Cl4 O46 66.7(8) ?
O45 Cl4 O46 110.6(9) ?
O47 Cl4 O46 101.6(10) ?
O44 Cl4 O46 65.1(9) ?
O41 Cl4 O46 98.2(6) ?
O43 Cl4 O42 99.0(8) ?
O45 Cl4 O42 66.8(9) ?
O47 Cl4 O42 67.0(10) ?
O44 Cl4 O42 113.1(10) ?
O41 Cl4 O42 98.8(6) ?
O46 Cl4 O42 162.0(8) ?
N90 C90 C91 176.2(8) ?
C90 C91 H91A 109.5 ?
C90 C91 H91B 109.5 ?
H91A C91 H91B 109.5 ?
C90 C91 H91C 109.5 ?
H91A C91 H91C 109.5 ?
H91B C91 H91C 109.5 ?
N100 C100 C101 176.9(14) ?
C100 C101 H10A 109.5 ?
C100 C101 H10B 109.5 ?
H10A C101 H10B 109.5 ?
C100 C101 H10C 109.5 ?
H10A C101 H10C 109.5 ?
H10B C101 H10C 109.5 ?

loop_
_geom_bond_atom_site_label_1
_geom_bond_atom_site_label_2
_geom_bond_distance
_geom_bond_publ_flag
Ni1 N13 2.062(4) y
Ni1 N50 2.074(4) y
Ni1 N12 2.098(4) y
Ni1 N14 2.123(4) y
Ni1 N11 2.208(4) y
Ni1 N60 2.212(4) y
Ni2 N70 2.084(4) y
Ni2 N17 2.086(4) y
Ni2 N16 2.091(3) y
Ni2 N18 2.123(4) y
Ni2 N80 2.188(4) y
Ni2 N15 2.214(3) y
N11 C4 1.348(6) ?
N11 C1 1.356(5) ?
N12 C11 1.491(5) ?
N12 C12 1.503(5) ?
N12 C22 1.511(6) ?
N13 C14 1.356(6) ?
N13 C18 1.371(6) ?
N14 C28 1.345(5) ?
N14 C24 1.367(6) ?
N15 C3 1.348(5) ?
N15 C4 1.350(6) ?
N16 C42 1.487(6) ?
N16 C31 1.504(5) ?
N16 C32 1.510(6) ?
N17 C34 1.344(6) ?
N17 C38 1.351(6) ?
N18 C44 1.356(6) ?
N18 C48 1.366(5) ?
C1 C2 1.380(6) ?
C1 C11 1.503(5) ?
C2 C3 1.373(6) ?
C2 H2 0.9500 ?
C3 C31 1.504(6) ?
C4 C5 1.478(6) ?
C5 C6 1.368(7) ?
C5 C10 1.418(7) ?
C6 C7 1.401(7) ?
C6 H6 0.9500 ?
C7 C8 1.385(9) ?
C7 H7 0.9500 ?
C8 C9 1.390(9) ?
C8 H8 0.9500 ?
C9 C10 1.377(7) ?
C9 H9 0.9500 ?
C10 H10 0.9500 ?
C11 H11A 0.9900 ?
C11 H11B 0.9900 ?
C12 C13 1.513(7) ?
C12 H12A 0.9900 ?
C12 H12B 0.9900 ?
C13 C14 1.476(8) ?
C13 H13A 0.9900 ?
C13 H13B 0.9900 ?
C14 C15 1.413(7) ?
C15 C16 1.381(9) ?
C15 H15 0.9500 ?
C16 C17 1.382(9) ?
C16 H16 0.9500 ?
C17 C18 1.381(7) ?
C17 H17 0.9500 ?
C18 H18 0.9500 ?
C22 C23 1.525(6) ?
C22 H22A 0.9900 ?
C22 H22B 0.9900 ?
C23 C24 1.503(6) ?
C23 H23A 0.9900 ?
C23 H23B 0.9900 ?
C24 C25 1.386(6) ?
C25 C26 1.378(6) ?
C25 H25 0.9500 ?
C26 C27 1.383(6) ?
C26 H26 0.9500 ?
C27 C28 1.380(6) ?
C27 H27 0.9500 ?
C28 H28 0.9500 ?
C31 H31A 0.9900 ?
C31 H31B 0.9900 ?
C32 C33 1.513(7) ?
C32 H32A 0.9900 ?
C32 H32B 0.9900 ?
C33 C34 1.500(6) ?
C33 H33A 0.9900 ?
C33 H33B 0.9900 ?
C34 C35 1.407(7) ?
C35 C36 1.367(7) ?
C35 H35 0.9500 ?
C36 C37 1.380(7) ?
C36 H36 0.9500 ?
C37 C38 1.373(6) ?
C37 H37 0.9500 ?
C38 H38 0.9500 ?
C42 C43 1.517(6) ?
C42 H42A 0.9900 ?
C42 H42B 0.9900 ?
C43 C44 1.497(6) ?
C43 H43A 0.9900 ?
C43 H43B 0.9900 ?
C44 C45 1.384(6) ?
C45 C46 1.402(7) ?
C45 H45 0.9500 ?
C46 C47 1.381(7) ?
C46 H46 0.9500 ?
C47 C48 1.357(6) ?
C47 H47 0.9500 ?
C48 H48 0.9500 ?
N70 C70 1.130(6) ?
C70 C71 1.474(7) ?
C71 H71A 0.9800 ?
C71 H71B 0.9800 ?
C71 H71C 0.9800 ?
N80 C80 1.137(6) ?
C80 C81 1.469(7) ?
C81 H81A 0.9800 ?
C81 H81B 0.9800 ?
C81 H81C 0.9800 ?
N60 C60 1.124(6) ?
C60 C61 1.474(7) ?
C61 H61A 0.9800 ?
C61 H61B 0.9800 ?
C61 H61C 0.9800 ?
N50 C50 1.118(6) ?
C50 C51 1.474(7) ?
C51 H51A 0.9800 ?
C51 H51B 0.9800 ?
C51 H51C 0.9800 ?
Cl1 O11 1.435(3) ?
Cl1 O12 1.439(4) ?
Cl1 O13 1.443(3) ?
Cl1 O14 1.449(3) ?
Cl2 O21 1.404(4) ?
Cl2 O23 1.426(5) ?
Cl2 O24 1.431(4) ?
Cl2 O22 1.436(4) ?
Cl3 O33 1.419(5) ?
Cl3 O31 1.423(6) ?
Cl3 O34 1.424(5) ?
Cl3 O32 1.433(4) ?
Cl4 O43 1.365(9) ?
Cl4 O45 1.385(8) ?
Cl4 O47 1.397(10) ?
Cl4 O44 1.397(10) ?
Cl4 O41 1.417(4) ?
Cl4 O46 1.506(11) ?
Cl4 O42 1.521(11) ?
N90 C90 1.106(8) ?
C90 C91 1.473(10) ?
C91 H91A 0.9800 ?
C91 H91B 0.9800 ?
C91 H91C 0.9800 ?
N100 C100 1.090(18) ?
C100 C101 1.47(2) ?
C101 H10A 0.9800 ?
C101 H10B 0.9800 ?
C101 H10C 0.9800 ?

loop_
_geom_torsion_atom_site_label_1
_geom_torsion_atom_site_label_2
_geom_torsion_atom_site_label_3
_geom_torsion_atom_site_label_4
_geom_torsion
N13 Ni1 N11 C4 146.0(6)
N50 Ni1 N11 C4 22.0(4)
N12 Ni1 N11 C4 -166.3(4)
N14 Ni1 N11 C4 -72.0(4)
N60 Ni1 N11 C4 100.4(4)
N13 Ni1 N11 C1 -18.4(8)
N50 Ni1 N11 C1 -142.4(3)
N12 Ni1 N11 C1 29.3(3)
N14 Ni1 N11 C1 123.6(3)
N60 Ni1 N11 C1 -64.0(3)
N13 Ni1 N12 C11 132.4(3)
N14 Ni1 N12 C11 -134.6(3)
N11 Ni1 N12 C11 -37.8(3)
N60 Ni1 N12 C11 43.8(3)
N13 Ni1 N12 C12 12.7(3)
N14 Ni1 N12 C12 105.7(3)
N11 Ni1 N12 C12 -157.4(3)
N60 Ni1 N12 C12 -75.8(3)
N13 Ni1 N12 C22 -113.0(3)
N14 Ni1 N12 C22 -20.1(3)
N11 Ni1 N12 C22 76.8(3)
N60 Ni1 N12 C22 158.4(3)
N50 Ni1 N13 C14 134.9(4)
N12 Ni1 N13 C14 -36.3(4)
N14 Ni1 N13 C14 -132.1(4)
N11 Ni1 N13 C14 10.3(9)
N60 Ni1 N13 C14 55.3(4)
N50 Ni1 N13 C18 -38.6(4)
N12 Ni1 N13 C18 150.1(4)
N14 Ni1 N13 C18 54.3(4)
N11 Ni1 N13 C18 -163.3(5)
N60 Ni1 N13 C18 -118.3(4)
N13 Ni1 N14 C28 -95.2(3)
N50 Ni1 N14 C28 -4.7(3)
N12 Ni1 N14 C28 172.3(3)
N11 Ni1 N14 C28 92.9(3)
N13 Ni1 N14 C24 89.8(4)
N50 Ni1 N14 C24 -179.6(3)
N12 Ni1 N14 C24 -2.6(4)
N11 Ni1 N14 C24 -82.0(3)
N70 Ni2 N15 C3 -134.2(3)
N17 Ni2 N15 C3 -7.2(7)
N16 Ni2 N15 C3 37.6(3)
N18 Ni2 N15 C3 131.3(3)
N80 Ni2 N15 C3 -56.2(3)
N70 Ni2 N15 C4 26.6(4)
N17 Ni2 N15 C4 153.6(5)
N16 Ni2 N15 C4 -161.6(4)
N18 Ni2 N15 C4 -67.8(4)
N80 Ni2 N15 C4 104.6(4)
N70 Ni2 N16 C42 121.7(8)
N17 Ni2 N16 C42 -116.0(3)
N18 Ni2 N16 C42 -23.5(3)
N80 Ni2 N16 C42 154.7(3)
N15 Ni2 N16 C42 73.5(3)
N70 Ni2 N16 C31 6.1(10)
N17 Ni2 N16 C31 128.4(3)
N18 Ni2 N16 C31 -139.1(3)
N80 Ni2 N16 C31 39.1(3)
N15 Ni2 N16 C31 -42.1(3)
N70 Ni2 N16 C32 -112.0(8)
N17 Ni2 N16 C32 10.3(3)
N18 Ni2 N16 C32 102.7(3)
N80 Ni2 N16 C32 -79.0(3)
N15 Ni2 N16 C32 -160.2(3)
N70 Ni2 N17 C34 135.7(4)
N16 Ni2 N17 C34 -35.1(4)
N18 Ni2 N17 C34 -130.7(4)
N80 Ni2 N17 C34 56.7(4)
N15 Ni2 N17 C34 8.3(8)
N70 Ni2 N17 C38 -37.2(3)
N16 Ni2 N17 C38 152.0(3)
N18 Ni2 N17 C38 56.4(3)
N80 Ni2 N17 C38 -116.2(3)
N15 Ni2 N17 C38 -164.6(5)
N70 Ni2 N18 C44 -173.3(4)
N17 Ni2 N18 C44 94.4(4)
N16 Ni2 N18 C44 0.5(4)
N15 Ni2 N18 C44 -76.7(4)
N70 Ni2 N18 C48 4.8(3)
N17 Ni2 N18 C48 -87.6(3)
N16 Ni2 N18 C48 178.6(3)
N15 Ni2 N18 C48 101.3(3)
C4 N11 C1 C2 -5.3(6)
Ni1 N11 C1 C2 162.0(3)
C4 N11 C1 C11 179.3(4)
Ni1 N11 C1 C11 -13.5(4)
N11 C1 C2 C3 2.7(7)
C11 C1 C2 C3 178.0(4)
C4 N15 C3 C2 -8.4(6)
Ni2 N15 C3 C2 155.7(4)
C4 N15 C3 C31 171.7(4)
Ni2 N15 C3 C31 -24.1(5)
C1 C2 C3 N15 4.4(7)
C1 C2 C3 C31 -175.8(4)
C1 N11 C4 N15 1.0(7)
Ni1 N11 C4 N15 -162.2(3)
C1 N11 C4 C5 178.1(4)
Ni1 N11 C4 C5 14.8(7)
C3 N15 C4 N11 5.8(7)
Ni2 N15 C4 N11 -153.3(3)
C3 N15 C4 C5 -171.3(4)
Ni2 N15 C4 C5 29.6(6)
N11 C4 C5 C6 73.7(6)
N15 C4 C5 C6 -109.1(5)
N11 C4 C5 C10 -105.9(5)
N15 C4 C5 C10 71.3(6)
C10 C5 C6 C7 -1.3(7)
C4 C5 C6 C7 179.0(4)
C5 C6 C7 C8 2.4(8)
C6 C7 C8 C9 -1.4(8)
C7 C8 C9 C10 -0.7(8)
C8 C9 C10 C5 1.8(7)
C6 C5 C10 C9 -0.8(7)
C4 C5 C10 C9 178.9(4)
C12 N12 C11 C1 166.9(4)
C22 N12 C11 C1 -76.5(4)
Ni1 N12 C11 C1 42.2(4)
N11 C1 C11 N12 -19.2(6)
C2 C1 C11 N12 165.3(4)
C11 N12 C12 C13 -84.4(5)
C22 N12 C12 C13 160.6(4)
Ni1 N12 C12 C13 33.1(5)
N12 C12 C13 C14 -73.7(5)
C18 N13 C14 C15 3.6(7)
Ni1 N13 C14 C15 -169.9(3)
C18 N13 C14 C13 -176.7(4)
Ni1 N13 C14 C13 9.8(6)
C12 C13 C14 N13 49.3(6)
C12 C13 C14 C15 -130.9(5)
N13 C14 C15 C16 -3.1(7)
C13 C14 C15 C16 177.2(5)
C14 C15 C16 C17 1.1(8)
C15 C16 C17 C18 0.2(8)
C14 N13 C18 C17 -2.3(7)
Ni1 N13 C18 C17 171.5(4)
C16 C17 C18 N13 0.4(8)
C11 N12 C22 C23 171.6(3)
C12 N12 C22 C23 -71.7(4)
Ni1 N12 C22 C23 58.0(4)
N12 C22 C23 C24 -78.7(5)
C28 N14 C24 C25 -3.9(6)
Ni1 N14 C24 C25 171.2(3)
C28 N14 C24 C23 174.4(4)
Ni1 N14 C24 C23 -10.5(5)
C22 C23 C24 N14 49.6(6)
C22 C23 C24 C25 -132.1(4)
N14 C24 C25 C26 1.8(6)
C23 C24 C25 C26 -176.4(4)
C24 C25 C26 C27 1.8(6)
C25 C26 C27 C28 -3.1(7)
C24 N14 C28 C27 2.5(6)
Ni1 N14 C28 C27 -172.9(4)
C26 C27 C28 N14 1.0(7)
C42 N16 C31 C3 -77.0(4)
C32 N16 C31 C3 165.8(4)
Ni2 N16 C31 C3 42.2(4)
N15 C3 C31 N16 -11.0(6)
C2 C3 C31 N16 169.2(4)
C42 N16 C32 C33 162.4(3)
C31 N16 C32 C33 -82.0(4)
Ni2 N16 C32 C33 34.7(4)
N16 C32 C33 C34 -73.7(5)
C38 N17 C34 C35 2.2(6)
Ni2 N17 C34 C35 -170.7(3)
C38 N17 C34 C33 -176.3(4)
Ni2 N17 C34 C33 10.8(6)
C32 C33 C34 N17 47.5(6)
C32 C33 C34 C35 -131.0(4)
N17 C34 C35 C36 -0.4(7)
C33 C34 C35 C36 178.1(5)
C34 C35 C36 C37 -2.0(7)
C35 C36 C37 C38 2.6(7)
C34 N17 C38 C37 -1.6(6)
Ni2 N17 C38 C37 171.5(3)
C36 C37 C38 N17 -0.8(7)
C31 N16 C42 C43 173.0(3)
C32 N16 C42 C43 -71.0(4)
Ni2 N16 C42 C43 58.7(4)
N16 C42 C43 C44 -74.4(6)
C48 N18 C44 C45 -3.8(6)
Ni2 N18 C44 C45 174.3(3)
C48 N18 C44 C43 172.5(4)
Ni2 N18 C44 C43 -9.5(6)
C42 C43 C44 N18 44.1(7)
C42 C43 C44 C45 -139.6(5)
N18 C44 C45 C46 4.1(7)
C43 C44 C45 C46 -172.1(4)
C44 C45 C46 C47 -1.2(7)
C45 C46 C47 C48 -1.9(7)
C46 C47 C48 N18 2.3(7)
C44 N18 C48 C47 0.5(6)
Ni2 N18 C48 C47 -177.7(3)
N17 Ni2 N70 C70 -67(4)
N16 Ni2 N70 C70 55(5)
N18 Ni2 N70 C70 -159(4)
N80 Ni2 N70 C70 22(4)
N15 Ni2 N70 C70 102(4)
Ni2 N70 C70 C71 -164(18)
N70 Ni2 N80 C80 80.6(15)
N17 Ni2 N80 C80 173.1(15)
N16 Ni2 N80 C80 -93.3(15)
N18 Ni2 N80 C80 73(2)
N15 Ni2 N80 C80 -17.1(15)
Ni2 N80 C80 C81 64(14)
N13 Ni1 N60 C60 154(8)
N50 Ni1 N60 C60 63(8)
N12 Ni1 N60 C60 -114(8)
N14 Ni1 N60 C60 54(8)
N11 Ni1 N60 C60 -36(8)
Ni1 N60 C60 C61 158(6)
N13 Ni1 N50 C50 -53(2)
N12 Ni1 N50 C50 53(3)
N14 Ni1 N50 C50 -145(2)
N11 Ni1 N50 C50 116(2)
N60 Ni1 N50 C50 36(2)
Ni1 N50 C50 C51 -101(60)
